data_7224499
loop_
_publ_author_name
'Wang, S.'
'Knowles, G. P.'
'Chaffee, A. L.'
'Langford, S. J.'

_publ_section_title
;
 Selective CO2uptake and vapor adsorption study within Sn(iv) porphyrin
 crystals
;
_journal_issue 9
_journal_name_full CrystEngComm
_journal_page_first 1515
_journal_paper_doi 10.1039/C5CE02170G
_journal_volume 18
_journal_year 2016
_chemical_formula_moiety 'C62 H50 N4 O2 Sn'
_chemical_formula_sum 'C62 H50 N4 O2 Sn'
_chemical_formula_weight 1001.75
_chemical_name_systematic
; 
 ? 
;
_space_group_IT_number 148
_symmetry_cell_setting trigonal
_symmetry_space_group_name_Hall '-R 3'
_symmetry_space_group_name_H-M 'R -3 :H'
_atom_sites_solution_hydrogens geom
_atom_sites_solution_primary direct
_atom_sites_solution_secondary difmap
_audit_creation_method SHELXL-97
_audit_update_record
;
2015-11-04 deposited with the CCDC.
2016-02-03 downloaded from the CCDC.
;
_cell_angle_alpha 90.00
_cell_angle_beta 90.00
_cell_angle_gamma 120.00
_cell_formula_units_Z 9
_cell_length_a 36.657(3)
_cell_length_b 36.657(3)
_cell_length_c 10.4610(12)
_cell_measurement_reflns_used 3228
_cell_measurement_temperature 123(2)
_cell_measurement_theta_max 24.29
_cell_measurement_theta_min 2.94
_cell_volume 12174(2)
_computing_cell_refinement 'Bruker APEX2'
_computing_data_collection 'Bruker APEX2'
_computing_data_reduction 'Bruker APEX2'
_computing_molecular_graphics 'Bruker SHELXTL'
_computing_publication_material 'Bruker SHELXTL'
_computing_structure_refinement 'SHELXL-97 (Sheldrick, 1997)'
_computing_structure_solution 'SHELXS-97 (Sheldrick, 1990)'
_diffrn_ambient_temperature 123(2)
_diffrn_measured_fraction_theta_full 1.000
_diffrn_measured_fraction_theta_max 1.000
_diffrn_measurement_device_type 'Bruker KAPPA APEX II CCD area-detector'
_diffrn_measurement_method 'phi and omega scans'
_diffrn_radiation_monochromator graphite
_diffrn_radiation_source 'fine-focus sealed tube'
_diffrn_radiation_type MoK\a
_diffrn_radiation_wavelength 0.71073
_diffrn_reflns_av_R_equivalents 0.0832
_diffrn_reflns_av_sigmaI/netI 0.0852
_diffrn_reflns_limit_h_max 43
_diffrn_reflns_limit_h_min -43
_diffrn_reflns_limit_k_max 43
_diffrn_reflns_limit_k_min -43
_diffrn_reflns_limit_l_max 12
_diffrn_reflns_limit_l_min -12
_diffrn_reflns_number 25040
_diffrn_reflns_theta_full 25.00
_diffrn_reflns_theta_max 25.00
_diffrn_reflns_theta_min 1.92
_diffrn_standards_interval_time 0
_diffrn_standards_number 0
_exptl_absorpt_coefficient_mu 0.517
_exptl_absorpt_correction_T_max 0.7458
_exptl_absorpt_correction_T_min 0.6721
_exptl_absorpt_correction_type multi-scan
_exptl_absorpt_process_details 'SADABS (Sheldrick, 1996)'
_exptl_crystal_colour purple
_exptl_crystal_density_diffrn 1.230
_exptl_crystal_density_method 'not measured'
_exptl_crystal_description needle
_exptl_crystal_F_000 4644
_exptl_crystal_size_max 0.2
_exptl_crystal_size_mid 0.2
_exptl_crystal_size_min 0.2
_platon_squeeze_details
;
;
_refine_diff_density_max 1.330
_refine_diff_density_min -0.785
_refine_diff_density_rms 0.101
_refine_ls_extinction_method none
_refine_ls_goodness_of_fit_ref 1.147
_refine_ls_hydrogen_treatment constr
_refine_ls_matrix_type full
_refine_ls_number_parameters 281
_refine_ls_number_reflns 4782
_refine_ls_number_restraints 15
_refine_ls_restrained_S_all 1.147
_refine_ls_R_factor_all 0.0969
_refine_ls_R_factor_gt 0.0691
_refine_ls_shift/su_max 0.000
_refine_ls_shift/su_mean 0.000
_refine_ls_structure_factor_coef Fsqd
_refine_ls_weighting_details 'calc w=1/[\s^2^(Fo^2^)+(0.1000P)^2^+0.0000P] where P=(Fo^2^+2Fc^2^)/3'
_refine_ls_weighting_scheme calc
_refine_ls_wR_factor_gt 0.1869
_refine_ls_wR_factor_ref 0.2084
_reflns_number_gt 3349
_reflns_number_total 4782
_reflns_threshold_expression >2sigma(I)
_cod_data_source_file c5ce02170g3.cif
_cod_data_source_block added_by_encifer
_cod_original_cell_volume 12173(2)
_cod_original_sg_symbol_H-M R-3
_cod_database_code 7224499

loop_
_symmetry_equiv_pos_as_xyz
'x, y, z'
'-y, x-y, z'
'-x+y, -x, z'
'x+2/3, y+1/3, z+1/3'
'-y+2/3, x-y+1/3, z+1/3'
'-x+y+2/3, -x+1/3, z+1/3'
'x+1/3, y+2/3, z+2/3'
'-y+1/3, x-y+2/3, z+2/3'
'-x+y+1/3, -x+2/3, z+2/3'
'-x, -y, -z'
'y, -x+y, -z'
'x-y, x, -z'
'-x+2/3, -y+1/3, -z+1/3'
'y+2/3, -x+y+1/3, -z+1/3'
'x-y+2/3, x+1/3, -z+1/3'
'-x+1/3, -y+2/3, -z+2/3'
'y+1/3, -x+y+2/3, -z+2/3'
'x-y+1/3, x+2/3, -z+2/3'

loop_
_atom_site_label
_atom_site_type_symbol
_atom_site_fract_x
_atom_site_fract_y
_atom_site_fract_z
_atom_site_U_iso_or_equiv
_atom_site_adp_type
_atom_site_occupancy
_atom_site_symmetry_multiplicity
_atom_site_calc_flag
_atom_site_refinement_flags
Sn1 Sn 0.0000 0.5000 0.0000 0.0359(3) Uani 1 2 d S
O1 O 0.04204(12) 0.52917(12) 0.1445(4) 0.0478(10) Uani 1 1 d .
N2 N 0.04598(13) 0.49696(13) -0.1095(4) 0.0378(11) Uani 1 1 d .
N3 N -0.01852(13) 0.44040(12) 0.0757(4) 0.0343(10) Uani 1 1 d .
C13 C 0.05237(16) 0.39907(15) -0.0423(5) 0.0344(12) Uani 1 1 d .
C20 C 0.00001(16) 0.41642(16) 0.0492(5) 0.0386(13) Uani 1 1 d .
C10 C 0.09134(17) 0.47681(17) -0.1871(5) 0.0431(14) Uani 1 1 d .
H6 H 0.1045 0.4606 -0.2036 0.052 Uiso 1 1 calc R
C23 C -0.05046(16) 0.41914(16) 0.1639(5) 0.0364(12) Uani 1 1 d .
C12 C 0.03467(16) 0.42815(16) -0.0326(5) 0.0369(13) Uani 1 1 d .
C8 C 0.07488(16) 0.52877(16) -0.1888(5) 0.0378(13) Uani 1 1 d .
C11 C 0.05571(17) 0.46454(17) -0.1041(5) 0.0393(13) Uani 1 1 d .
C9 C 0.10308(18) 0.51521(17) -0.2381(5) 0.0455(14) Uani 1 1 d .
H11 H 0.1257 0.5304 -0.2959 0.055 Uiso 1 1 calc R
C16 C 0.09238(17) 0.35100(17) -0.0683(5) 0.0412(14) Uani 1 1 d .
C15 C 0.09844(19) 0.37498(19) 0.0389(5) 0.0465(15) Uani 1 1 d .
H13 H 0.1168 0.3758 0.1044 0.056 Uiso 1 1 calc R
C21 C -0.02240(17) 0.37783(16) 0.1199(5) 0.0429(14) Uani 1 1 d .
H14 H -0.0167 0.3553 0.1193 0.052 Uiso 1 1 calc R
C18 C 0.04560(17) 0.37497(16) -0.1523(5) 0.0408(13) Uani 1 1 d .
H15 H 0.0278 0.3749 -0.2185 0.049 Uiso 1 1 calc R
C22 C -0.05312(17) 0.37927(17) 0.1876(5) 0.0411(13) Uani 1 1 d .
H16 H -0.0730 0.3576 0.2416 0.049 Uiso 1 1 calc R
C24 C -0.07629(16) 0.43322(16) 0.2156(5) 0.0357(12) Uani 1 1 d .
C25 C -0.11026(18) 0.40486(17) 0.3084(5) 0.0411(14) Uani 1 1 d .
C14 C 0.07798(18) 0.39806(18) 0.0527(5) 0.0451(14) Uani 1 1 d .
H19 H 0.0817 0.4135 0.1292 0.054 Uiso 1 1 calc R
C17 C 0.06559(17) 0.35070(17) -0.1637(6) 0.0430(14) Uani 1 1 d .
H20 H 0.0607 0.3339 -0.2378 0.052 Uiso 1 1 calc R
C27 C -0.1805(2) 0.3500(2) 0.3543(8) 0.070(2) Uani 1 1 d .
H21 H -0.2073 0.3292 0.3235 0.084 Uiso 1 1 calc R
C19 C 0.1155(2) 0.3269(2) -0.0873(6) 0.0623(18) Uani 1 1 d .
H19A H 0.1367 0.3345 -0.0198 0.093 Uiso 1 1 calc R
H19B H 0.1294 0.3339 -0.1709 0.093 Uiso 1 1 calc R
H19C H 0.0954 0.2966 -0.0834 0.093 Uiso 1 1 calc R
C28 C -0.1750(3) 0.3558(2) 0.4810(8) 0.073(2) Uani 1 1 d .
C30 C -0.1049(2) 0.4115(2) 0.4356(6) 0.0609(18) Uani 1 1 d .
H24 H -0.0787 0.4332 0.4675 0.073 Uiso 1 1 calc R
C26 C -0.1481(2) 0.37329(19) 0.2637(7) 0.0612(18) Uani 1 1 d .
H25 H -0.1526 0.3672 0.1750 0.073 Uiso 1 1 calc R
C29 C -0.1373(3) 0.3867(3) 0.5213(7) 0.079(2) Uani 1 1 d .
H27 H -0.1326 0.3919 0.6105 0.095 Uiso 1 1 calc R
C31 C -0.2099(3) 0.3287(3) 0.5748(10) 0.126(4) Uani 1 1 d .
H31A H -0.2353 0.3089 0.5275 0.189 Uiso 1 1 calc R
H31B H -0.2162 0.3468 0.6286 0.189 Uiso 1 1 calc R
H31C H -0.2007 0.3130 0.6289 0.189 Uiso 1 1 calc R
C1 C 0.0710(2) 0.5219(2) 0.1920(7) 0.079(2) Uiso 1 1 d D
C7 C 0.1262(3) 0.5863(3) 0.0985(8) 0.095(3) Uiso 1 1 d .
H7A H 0.1196 0.5789 0.0081 0.143 Uiso 1 1 calc R
H7B H 0.1565 0.6053 0.1085 0.143 Uiso 1 1 calc R
H7C H 0.1110 0.6004 0.1289 0.143 Uiso 1 1 calc R
C2 C 0.0593(3) 0.4861(3) 0.2701(7) 0.101(3) Uiso 1 1 d D
H2 H 0.0303 0.4674 0.2863 0.121 Uiso 1 1 calc R
C3 C 0.0885(3) 0.4778(3) 0.3229(9) 0.129(4) Uiso 1 1 d D
H3 H 0.0794 0.4535 0.3747 0.155 Uiso 1 1 calc R
C5 C 0.1432(3) 0.5407(3) 0.2287(9) 0.113(3) Uiso 1 1 d D
H5 H 0.1723 0.5603 0.2172 0.136 Uiso 1 1 calc R
C6 C 0.1136(3) 0.5492(3) 0.1711(9) 0.113(3) Uiso 1 1 d D
C4 C 0.1319(4) 0.5049(4) 0.3016(11) 0.157(5) Uiso 1 1 d D
H4 H 0.1524 0.4989 0.3354 0.189 Uiso 1 1 calc R

loop_
_atom_site_aniso_label
_atom_site_aniso_U_11
_atom_site_aniso_U_22
_atom_site_aniso_U_33
_atom_site_aniso_U_23
_atom_site_aniso_U_13
_atom_site_aniso_U_12
Sn1 0.0376(4) 0.0292(3) 0.0456(4) 0.0003(2) 0.0047(2) 0.0203(3)
O1 0.044(2) 0.048(2) 0.058(2) -0.0097(19) -0.0081(19) 0.028(2)
N2 0.039(3) 0.029(2) 0.053(3) 0.003(2) 0.007(2) 0.023(2)
N3 0.034(2) 0.025(2) 0.049(3) 0.0027(19) 0.004(2) 0.017(2)
C13 0.032(3) 0.028(3) 0.048(3) 0.001(2) 0.002(2) 0.019(2)
C20 0.039(3) 0.033(3) 0.050(3) -0.001(2) 0.000(3) 0.023(3)
C10 0.036(3) 0.037(3) 0.059(4) -0.005(3) 0.006(3) 0.020(3)
C23 0.034(3) 0.039(3) 0.037(3) 0.007(2) 0.003(2) 0.019(3)
C12 0.039(3) 0.036(3) 0.047(3) -0.002(2) 0.000(2) 0.027(3)
C8 0.039(3) 0.036(3) 0.042(3) 0.000(2) 0.005(2) 0.021(3)
C11 0.035(3) 0.034(3) 0.054(3) -0.003(3) -0.003(3) 0.020(3)
C9 0.043(3) 0.035(3) 0.061(4) 0.009(3) 0.012(3) 0.021(3)
C16 0.035(3) 0.044(3) 0.053(4) 0.011(3) 0.014(3) 0.027(3)
C15 0.046(4) 0.057(4) 0.046(3) 0.003(3) 0.007(3) 0.032(3)
C21 0.043(3) 0.026(3) 0.065(4) 0.002(3) 0.007(3) 0.021(3)
C18 0.039(3) 0.033(3) 0.054(4) 0.000(3) -0.005(3) 0.021(3)
C22 0.043(3) 0.037(3) 0.048(3) 0.011(3) 0.009(3) 0.023(3)
C24 0.037(3) 0.031(3) 0.042(3) -0.001(2) -0.001(2) 0.020(2)
C25 0.045(3) 0.039(3) 0.050(4) 0.007(3) 0.011(3) 0.030(3)
C14 0.045(3) 0.047(3) 0.049(3) 0.004(3) 0.006(3) 0.027(3)
C17 0.042(3) 0.036(3) 0.055(4) -0.003(3) 0.007(3) 0.022(3)
C27 0.051(4) 0.057(4) 0.097(6) 0.028(4) 0.009(4) 0.023(4)
C19 0.061(4) 0.078(5) 0.075(5) 0.011(4) 0.011(3) 0.055(4)
C28 0.076(6) 0.057(5) 0.089(6) 0.035(4) 0.040(5) 0.037(4)
C30 0.067(5) 0.064(4) 0.049(4) -0.006(3) 0.005(3) 0.031(4)
C26 0.048(4) 0.045(4) 0.073(5) 0.009(3) 0.004(3) 0.010(3)
C29 0.107(7) 0.084(6) 0.054(4) 0.009(4) 0.033(5) 0.055(6)
C31 0.143(9) 0.100(7) 0.153(9) 0.064(6) 0.108(8) 0.075(7)

loop_
_atom_type_symbol
_atom_type_description
_atom_type_scat_dispersion_real
_atom_type_scat_dispersion_imag
_atom_type_scat_source
C C 0.0033 0.0016 'International Tables Vol C Tables 4.2.6.8 and 6.1.1.4'
H H 0.0000 0.0000 'International Tables Vol C Tables 4.2.6.8 and 6.1.1.4'
O O 0.0106 0.0060 'International Tables Vol C Tables 4.2.6.8 and 6.1.1.4'
Sn Sn -0.6537 1.4246 'International Tables Vol C Tables 4.2.6.8 and 6.1.1.4'
N N 0.0061 0.0033 'International Tables Vol C Tables 4.2.6.8 and 6.1.1.4'

loop_
_geom_angle_atom_site_label_1
_geom_angle_atom_site_label_2
_geom_angle_atom_site_label_3
_geom_angle
_geom_angle_site_symmetry_1
_geom_angle_site_symmetry_3
O1 Sn1 O1 180.000(1) 10_565 .
O1 Sn1 N2 90.92(16) 10_565 10_565
O1 Sn1 N2 89.08(16) . 10_565
O1 Sn1 N2 89.08(16) 10_565 .
O1 Sn1 N2 90.92(16) . .
N2 Sn1 N2 180.0(2) 10_565 .
O1 Sn1 N3 91.85(15) 10_565 10_565
O1 Sn1 N3 88.15(15) . 10_565
N2 Sn1 N3 90.06(16) 10_565 10_565
N2 Sn1 N3 89.94(16) . 10_565
O1 Sn1 N3 88.15(15) 10_565 .
O1 Sn1 N3 91.85(15) . .
N2 Sn1 N3 89.94(16) 10_565 .
N2 Sn1 N3 90.06(16) . .
N3 Sn1 N3 180.0 10_565 .
C1 O1 Sn1 130.4(4) . .
C8 N2 C11 109.0(4) . .
C8 N2 Sn1 125.4(3) . .
C11 N2 Sn1 125.3(3) . .
C20 N3 C23 108.8(4) . .
C20 N3 Sn1 125.6(3) . .
C23 N3 Sn1 125.6(3) . .
C14 C13 C18 119.0(5) . .
C14 C13 C12 120.7(5) . .
C18 C13 C12 120.1(5) . .
N3 C20 C12 125.7(5) . .
N3 C20 C21 107.6(4) . .
C12 C20 C21 126.7(5) . .
C9 C10 C11 109.2(5) . .
C9 C10 H6 125.4 . .
C11 C10 H6 125.4 . .
N3 C23 C24 126.1(5) . .
N3 C23 C22 107.2(4) . .
C24 C23 C22 126.6(5) . .
C11 C12 C20 127.4(5) . .
C11 C12 C13 114.7(4) . .
C20 C12 C13 117.9(5) . .
C24 C8 N2 126.1(5) 10_565 .
C24 C8 C9 126.4(5) 10_565 .
N2 C8 C9 107.5(4) . .
C12 C11 N2 125.8(5) . .
C12 C11 C10 127.6(5) . .
N2 C11 C10 106.6(5) . .
C10 C9 C8 107.8(5) . .
C10 C9 H11 126.1 . .
C8 C9 H11 126.1 . .
C15 C16 C17 118.5(5) . .
C15 C16 C19 121.5(5) . .
C17 C16 C19 119.9(5) . .
C16 C15 C14 120.7(5) . .
C16 C15 H13 119.7 . .
C14 C15 H13 119.7 . .
C22 C21 C20 108.0(5) . .
C22 C21 H14 126.0 . .
C20 C21 H14 126.0 . .
C13 C18 C17 119.0(5) . .
C13 C18 H15 120.5 . .
C17 C18 H15 120.5 . .
C21 C22 C23 108.4(5) . .
C21 C22 H16 125.8 . .
C23 C22 H16 125.8 . .
C8 C24 C23 126.7(5) 10_565 .
C8 C24 C25 115.0(5) 10_565 .
C23 C24 C25 118.2(4) . .
C30 C25 C26 118.9(6) . .
C30 C25 C24 121.0(5) . .
C26 C25 C24 120.1(5) . .
C13 C14 C15 121.5(5) . .
C13 C14 H19 119.2 . .
C15 C14 H19 119.2 . .
C16 C17 C18 121.2(5) . .
C16 C17 H20 119.4 . .
C18 C17 H20 119.4 . .
C28 C27 C26 123.3(7) . .
C28 C27 H21 118.3 . .
C26 C27 H21 118.3 . .
C16 C19 H19A 109.5 . .
C16 C19 H19B 109.5 . .
H19A C19 H19B 109.5 . .
C16 C19 H19C 109.5 . .
H19A C19 H19C 109.5 . .
H19B C19 H19C 109.5 . .
C27 C28 C29 117.0(7) . .
C27 C28 C31 121.6(9) . .
C29 C28 C31 121.4(9) . .
C25 C30 C29 121.0(7) . .
C25 C30 H24 119.5 . .
C29 C30 H24 119.5 . .
C25 C26 C27 118.0(6) . .
C25 C26 H25 121.0 . .
C27 C26 H25 121.0 . .
C28 C29 C30 121.8(7) . .
C28 C29 H27 119.1 . .
C30 C29 H27 119.1 . .
C28 C31 H31A 109.5 . .
C28 C31 H31B 109.5 . .
H31A C31 H31B 109.5 . .
C28 C31 H31C 109.5 . .
H31A C31 H31C 109.5 . .
H31B C31 H31C 109.5 . .
O1 C1 C6 121.7(7) . .
O1 C1 C2 120.2(7) . .
C6 C1 C2 118.0(7) . .
C6 C7 H7A 109.5 . .
C6 C7 H7B 109.5 . .
H7A C7 H7B 109.5 . .
C6 C7 H7C 109.5 . .
H7A C7 H7C 109.5 . .
H7B C7 H7C 109.5 . .
C3 C2 C1 122.0(8) . .
C3 C2 H2 119.0 . .
C1 C2 H2 119.0 . .
C2 C3 C4 120.8(9) . .
C2 C3 H3 119.6 . .
C4 C3 H3 119.6 . .
C4 C5 C6 123.1(9) . .
C4 C5 H5 118.4 . .
C6 C5 H5 118.4 . .
C1 C6 C5 119.1(8) . .
C1 C6 C7 119.0(9) . .
C5 C6 C7 121.7(9) . .
C5 C4 C3 116.7(9) . .
C5 C4 H4 121.6 . .
C3 C4 H4 121.6 . .

loop_
_geom_bond_atom_site_label_1
_geom_bond_atom_site_label_2
_geom_bond_distance
_geom_bond_site_symmetry_2
Sn1 O1 2.039(4) 10_565
Sn1 O1 2.039(4) .
Sn1 N2 2.086(4) 10_565
Sn1 N2 2.086(4) .
Sn1 N3 2.092(4) 10_565
Sn1 N3 2.092(4) .
O1 C1 1.316(8) .
N2 C8 1.391(7) .
N2 C11 1.402(6) .
N3 C20 1.382(6) .
N3 C23 1.384(6) .
C13 C14 1.380(7) .
C13 C18 1.395(7) .
C13 C12 1.503(7) .
C20 C12 1.409(7) .
C20 C21 1.435(7) .
C10 C9 1.359(7) .
C10 C11 1.440(7) .
C10 H6 0.9500 .
C23 C24 1.395(7) .
C23 C22 1.437(7) .
C12 C11 1.380(7) .
C8 C24 1.396(7) 10_565
C8 C9 1.448(7) .
C9 H11 0.9500 .
C16 C15 1.373(8) .
C16 C17 1.397(8) .
C16 C19 1.513(7) .
C15 C14 1.391(8) .
C15 H13 0.9500 .
C21 C22 1.354(7) .
C21 H14 0.9500 .
C18 C17 1.412(7) .
C18 H15 0.9500 .
C22 H16 0.9500 .
C24 C8 1.396(7) 10_565
C24 C25 1.509(7) .
C25 C30 1.350(8) .
C25 C26 1.369(8) .
C14 H19 0.9500 .
C17 H20 0.9500 .
C27 C28 1.342(10) .
C27 C26 1.422(9) .
C27 H21 0.9500 .
C19 H19A 0.9800 .
C19 H19B 0.9800 .
C19 H19C 0.9800 .
C28 C29 1.343(11) .
C28 C31 1.522(10) .
C30 C29 1.401(9) .
C30 H24 0.9500 .
C26 H25 0.9500 .
C29 H27 0.9500 .
C31 H31A 0.9800 .
C31 H31B 0.9800 .
C31 H31C 0.9800 .
C1 C6 1.387(10) .
C1 C2 1.416(9) .
C7 C6 1.420(11) .
C7 H7A 0.9800 .
C7 H7B 0.9800 .
C7 H7C 0.9800 .
C2 C3 1.368(10) .
C2 H2 0.9500 .
C3 C4 1.410(12) .
C3 H3 0.9500 .
C5 C4 1.389(11) .
C5 C6 1.406(10) .
C5 H5 0.9500 .
C4 H4 0.9500 .

loop_
_platon_squeeze_void_nr
_platon_squeeze_void_average_x
_platon_squeeze_void_average_y
_platon_squeeze_void_average_z
_platon_squeeze_void_volume
_platon_squeeze_void_count_electrons
_platon_squeeze_void_content
1 0.000 0.000 -0.009 554 88 ' '
2 0.333 0.667 0.447 556 89 ' '
3 0.667 0.333 0.113 555 89 ' '
